data_7050369
loop_
_publ_author_name
'Jay Kochi'
'Milya G. Davlieva'
'Sergey V. Lindeman'

_publ_section_title
;
Structural Effects of Carbon-Monoxide Coordination
to Carbon Centers. p and s Bindings in Aliphatic Acyl versus Aromatic
Aroyl Cations
;
_journal_name_full 'New J.Chem.(Nouv.J.Chim.)'
_journal_year 2004
_chemical_compound_source 'chemical synthesis'
_chemical_formula_moiety 'C8 H7 O, Cl6 Sb'
_chemical_formula_structural '(C8 H7 O)^+^, (Cl6 Sb)^-^'
_chemical_formula_sum 'C8 H7 Cl6 O Sb'
_chemical_formula_weight 453.59
_chemical_name_common '4'-Methylphenyloxocarbonium hexachloroantimonate'
_chemical_name_systematic
;
4'-Methylphenyloxocarbonium hexachloroantimonate
;
_space_group_IT_number 14
_symmetry_cell_setting monoclinic
_symmetry_space_group_name_Hall '-P 2ybc'
_symmetry_space_group_name_H-M 'P 1 21/c 1'
_atom_sites_solution_hydrogens geom
_atom_sites_solution_primary direct
_atom_sites_solution_secondary difmap
_cell_angle_alpha 90.00
_cell_angle_beta 93.4280(10)
_cell_angle_gamma 90.00
_cell_formula_units_Z 4
_cell_length_a 11.7482(7)
_cell_length_b 10.2038(6)
_cell_length_c 12.4473(8)
_cell_measurement_reflns_used 5031
_cell_measurement_temperature 123(2)
_cell_measurement_theta_max 30
_cell_measurement_theta_min 2
_cell_volume 1489.47(16)
_diffrn_ambient_temperature 123(2)
_diffrn_measurement_device 'Siemens SMART'
_diffrn_measurement_method
;
\w-scan, frame range 0.3 deg, hemisphere
;
_diffrn_radiation_monochromator graphite
_diffrn_radiation_source 'fine-focus sealed tube'
_diffrn_radiation_type MoK\a
_diffrn_radiation_wavelength 0.71073
_diffrn_reflns_av_R_equivalents 0.0218
_diffrn_reflns_av_sigmaI/netI 0.0197
_diffrn_reflns_limit_h_max 16
_diffrn_reflns_limit_h_min -16
_diffrn_reflns_limit_k_max 15
_diffrn_reflns_limit_k_min 0
_diffrn_reflns_limit_l_max 17
_diffrn_reflns_limit_l_min 0
_diffrn_reflns_number 15992
_diffrn_reflns_theta_max 31.81
_diffrn_reflns_theta_min 1.74
_diffrn_standards_decay_% 0
_diffrn_standards_interval_count 0
_diffrn_standards_interval_time 0
_diffrn_standards_number 0
_exptl_absorpt_coefficient_mu 2.905
_exptl_absorpt_correction_T_max 0.748
_exptl_absorpt_correction_T_min 0.529
_exptl_absorpt_correction_type multi-scan
_exptl_absorpt_process_details 'Semi-empirical (SADABS procedure)'
_exptl_crystal_colour colorless
_exptl_crystal_density_diffrn 2.023
_exptl_crystal_density_meas ?
_exptl_crystal_density_method none
_exptl_crystal_description prism
_exptl_crystal_F_000 864
_exptl_crystal_size_max 0.3
_exptl_crystal_size_mid 0.25
_exptl_crystal_size_min 0.1
_refine_ls_extinction_coef ?
_refine_ls_extinction_method none
_refine_ls_goodness_of_fit_ref 1.011
_refine_ls_hydrogen_treatment mixed
_refine_ls_matrix_type full
_refine_ls_number_parameters 153
_refine_ls_number_reflns 4697
_refine_ls_number_restraints 0
_refine_ls_restrained_S_all 1.011
_refine_ls_R_factor_all 0.0223
_refine_ls_R_factor_gt 0.0202
_refine_ls_shift/su_max 0.004
_refine_ls_shift/su_mean 0.000
_refine_ls_structure_factor_coef Fsqd
_refine_ls_weighting_details 'calc w=1/[\s^2^(Fo^2^)+(0.0293P)^2^+0.4449P] where P=(Fo^2^+2Fc^2^)/3'
_refine_ls_weighting_scheme calc
_refine_ls_wR_factor_gt 0.0496
_refine_ls_wR_factor_ref 0.0508
_reflns_number_gt 4366
_reflns_number_total 4714
_reflns_threshold_expression >2sigma(I)
_cod_original_sg_symbol_H-M 'P 21/c'
_cod_database_code 7050369

loop_
_symmetry_equiv_pos_as_xyz
'x, y, z'
'-x, y+1/2, -z+1/2'
'-x, -y, -z'
'x, -y-1/2, z-1/2'

loop_
_atom_site_label
_atom_site_type_symbol
_atom_site_fract_x
_atom_site_fract_y
_atom_site_fract_z
_atom_site_U_iso_or_equiv
_atom_site_adp_type
_atom_site_occupancy
_atom_site_symmetry_multiplicity
_atom_site_calc_flag
_atom_site_refinement_flags
_atom_site_disorder_assembly
_atom_site_disorder_group
Sb1 Sb 0.756112(7) 0.016571(9) 0.160872(7) 0.02026(4) Uani 1 1 d . . .
Cl1 Cl 0.93424(3) 0.12861(4) 0.16989(3) 0.02958(8) Uani 1 1 d . . .
Cl2 Cl 0.58033(3) -0.09365(5) 0.15574(4) 0.03782(10) Uani 1 1 d . . .
Cl3 Cl 0.70252(3) 0.13657(4) 0.31326(3) 0.03011(8) Uani 1 1 d . . .
Cl4 Cl 0.83916(4) -0.14898(4) 0.27484(3) 0.03209(8) Uani 1 1 d . . .
Cl5 Cl 0.81360(3) -0.10263(4) 0.01001(3) 0.02909(8) Uani 1 1 d . . .
Cl6 Cl 0.67921(4) 0.18198(4) 0.04575(3) 0.03748(9) Uani 1 1 d . . .
O1 O 0.92439(10) 0.33663(13) 0.38727(9) 0.0336(3) Uani 1 1 d . . .
C1 C 0.80868(13) 0.45496(17) 0.24193(13) 0.0279(3) Uani 1 1 d . . .
C2 C 0.85748(15) 0.48050(17) 0.14373(14) 0.0308(3) Uani 1 1 d . . .
H2 H 0.9344 0.4578 0.1332 0.041(6) Uiso 1 1 calc R . .
C3 C 0.79033(15) 0.53947(18) 0.06322(14) 0.0308(3) Uani 1 1 d . . .
H3 H 0.8217 0.5580 -0.0037 0.040(6) Uiso 1 1 calc R . .
C4 C 0.67653(13) 0.57271(15) 0.07810(12) 0.0263(3) Uani 1 1 d . . .
C5 C 0.63118(13) 0.54779(18) 0.17732(14) 0.0295(3) Uani 1 1 d . . .
H5 H 0.5546 0.5719 0.1879 0.046(6) Uiso 1 1 calc R . .
C6 C 0.69546(15) 0.48879(17) 0.26027(14) 0.0302(3) Uani 1 1 d . . .
H6 H 0.6642 0.4716 0.3275 0.036(6) Uiso 1 1 calc R . .
C7 C 0.87316(13) 0.39009(17) 0.32284(13) 0.0287(3) Uani 1 1 d . . .
C8 C 0.60444(14) 0.63267(17) -0.01203(13) 0.0313(3) Uani 1 1 d . . .
H8A H 0.5292 0.6540 0.0131 0.063(8) Uiso 1 1 calc R . .
H8B H 0.5959 0.5704 -0.0719 0.059(7) Uiso 1 1 calc R . .
H8C H 0.6410 0.7128 -0.0363 0.094(11) Uiso 1 1 calc R . .
